data_7205516
loop_
_publ_author_name
'Fenton, Hazel'
'Tidmarsh, Ian S.'
'Ward, Michael D.'

_publ_section_title
;
 Luminescent silver(i) coordination networks based on
 bis-(3,5-dimethylpyrazolyl)naphthalene ligands
;
_journal_issue 5
_journal_name_full CrystEngComm
_journal_page_first 1432
_journal_paper_doi 10.1039/c0ce00690d
_journal_volume 13
_journal_year 2011
_chemical_formula_sum 'C66 H72 Ag2 F12 N12 P2'
_chemical_formula_weight 1539.04
_chemical_name_systematic
;
?
;
_space_group_IT_number 213
_symmetry_cell_setting cubic
_symmetry_space_group_name_Hall 'P 4bd 2ab 3'
_symmetry_space_group_name_H-M 'P 41 3 2'
_atom_sites_solution_hydrogens geom
_atom_sites_solution_primary direct
_atom_sites_solution_secondary difmap
_audit_creation_method SHELXL-97
_cell_angle_alpha 90.00
_cell_angle_beta 90.00
_cell_angle_gamma 90.00
_cell_formula_units_Z 4
_cell_length_a 19.8931(6)
_cell_length_b 19.8931(6)
_cell_length_c 19.8931(6)
_cell_measurement_reflns_used 9997
_cell_measurement_temperature 100(2)
_cell_measurement_theta_max 23.64
_cell_measurement_theta_min 2.29
_cell_volume 7872.4(4)
_computing_cell_refinement 'Bruker SMART'
_computing_data_collection 'Bruker SMART'
_computing_data_reduction 'Bruker SAINT'
_computing_molecular_graphics 'Bruker SHELXTL'
_computing_publication_material 'Bruker SHELXTL'
_computing_structure_refinement 'Bruker SHELXTL'
_computing_structure_solution 'Bruker SHELXTL'
_diffrn_ambient_temperature 100(2)
_diffrn_measured_fraction_theta_full 0.998
_diffrn_measured_fraction_theta_max 0.998
_diffrn_measurement_device_type 'CCD area detector'
_diffrn_measurement_method 'phi and omega scans'
_diffrn_radiation_monochromator graphite
_diffrn_radiation_source 'sealed tube'
_diffrn_radiation_type MoK\a
_diffrn_radiation_wavelength 0.71073
_diffrn_reflns_av_R_equivalents 0.0631
_diffrn_reflns_av_sigmaI/netI 0.0130
_diffrn_reflns_limit_h_max 26
_diffrn_reflns_limit_h_min -26
_diffrn_reflns_limit_k_max 26
_diffrn_reflns_limit_k_min -26
_diffrn_reflns_limit_l_max 26
_diffrn_reflns_limit_l_min -26
_diffrn_reflns_number 147176
_diffrn_reflns_theta_full 28.38
_diffrn_reflns_theta_max 28.38
_diffrn_reflns_theta_min 2.29
_exptl_absorpt_coefficient_mu 0.610
_exptl_absorpt_correction_T_max 0.8383
_exptl_absorpt_correction_T_min 0.7926
_exptl_absorpt_correction_type multi-scan
_exptl_absorpt_process_details SADABS
_exptl_crystal_colour colourless
_exptl_crystal_density_diffrn 1.299
_exptl_crystal_density_method 'not measured'
_exptl_crystal_description block
_exptl_crystal_F_000 3136
_exptl_crystal_size_max 0.40
_exptl_crystal_size_mid 0.30
_exptl_crystal_size_min 0.30
_refine_diff_density_max 0.907
_refine_diff_density_min -0.696
_refine_diff_density_rms 0.128
_refine_ls_abs_structure_details 'Flack H D (1983), Acta Cryst. A39, 876-881'
_refine_ls_abs_structure_Flack -0.18(14)
_refine_ls_extinction_method none
_refine_ls_goodness_of_fit_ref 1.111
_refine_ls_hydrogen_treatment constr
_refine_ls_matrix_type full
_refine_ls_number_parameters 146
_refine_ls_number_reflns 3307
_refine_ls_number_restraints 50
_refine_ls_restrained_S_all 1.232
_refine_ls_R_factor_all 0.1090
_refine_ls_R_factor_gt 0.0776
_refine_ls_shift/su_max 0.001
_refine_ls_shift/su_mean 0.000
_refine_ls_structure_factor_coef Fsqd
_refine_ls_weighting_details 'calc w=1/[\s^2^(Fo^2^)+(0.1899P)^2^+11.6538P] where P=(Fo^2^+2Fc^2^)/3'
_refine_ls_weighting_scheme calc
_refine_ls_wR_factor_gt 0.2651
_refine_ls_wR_factor_ref 0.3221
_reflns_number_gt 2386
_reflns_number_total 3307
_reflns_threshold_expression >2sigma(I)
_cod_data_source_file C0CE00690D.TXT
_cod_data_source_block imw1192cubic
_cod_depositor_comments
;
The following automatic conversions were performed:
'_symmetry_cell_setting' value 'Cubic' changed to 'cubic' according to
'/home/saulius/struct/CIF-dictionaries/cif_core.dic' dictionary named
'cif_core.dic' version 2.4.1 from 2010-06-29.

Automatic conversion script
Id: cif_fix_enum 1555 2011-01-17 13:19:09Z saulius 
;
_cod_original_sg_symbol_H-M 'P4(1)32 '
_cod_database_code 7205516

loop_
_symmetry_equiv_pos_as_xyz
'x, y, z'
'-x+1/2, -y, z+1/2'
'-x, y+1/2, -z+1/2'
'x+1/2, -y+1/2, -z'
'z, x, y'
'z+1/2, -x+1/2, -y'
'-z+1/2, -x, y+1/2'
'-z, x+1/2, -y+1/2'
'y, z, x'
'-y, z+1/2, -x+1/2'
'y+1/2, -z+1/2, -x'
'-y+1/2, -z, x+1/2'
'y+3/4, x+1/4, -z+1/4'
'-y+3/4, -x+3/4, -z+3/4'
'y+1/4, -x+1/4, z+3/4'
'-y+1/4, x+3/4, z+1/4'
'x+3/4, z+1/4, -y+1/4'
'-x+1/4, z+3/4, y+1/4'
'-x+3/4, -z+3/4, -y+3/4'
'x+1/4, -z+1/4, y+3/4'
'z+3/4, y+1/4, -x+1/4'
'z+1/4, -y+1/4, x+3/4'
'-z+1/4, y+3/4, x+1/4'
'-z+3/4, -y+3/4, -x+3/4'

loop_
_atom_site_label
_atom_site_type_symbol
_atom_site_fract_x
_atom_site_fract_y
_atom_site_fract_z
_atom_site_U_iso_or_equiv
_atom_site_adp_type
_atom_site_occupancy
_atom_site_symmetry_multiplicity
_atom_site_calc_flag
_atom_site_refinement_flags
_atom_site_disorder_assembly
_atom_site_disorder_group
Ag1 Ag 1.00297(3) 0.00297(3) 0.00297(3) 0.0606(4) Uani 1 3 d S . .
N111 N 0.9567(3) -0.0403(3) 0.1536(3) 0.0531(13) Uani 1 1 d . . .
N112 N 0.9669(3) -0.0598(3) 0.0895(3) 0.0556(14) Uani 1 1 d . . .
C113 C 0.9435(4) -0.1226(4) 0.0862(5) 0.066(2) Uani 1 1 d . . .
C114 C 0.9173(4) -0.1407(4) 0.1504(5) 0.071(2) Uani 1 1 d . . .
H114 H 0.8972 -0.1824 0.1621 0.085 Uiso 1 1 calc R . .
C115 C 0.9262(4) -0.0881(3) 0.1909(4) 0.0556(16) Uani 1 1 d . . .
C116 C 0.9466(7) -0.1625(5) 0.0223(6) 0.095(3) Uani 1 1 d . . .
H11A H 0.9021 -0.1812 0.0124 0.143 Uiso 1 1 calc R . .
H11B H 0.9790 -0.1993 0.0274 0.143 Uiso 1 1 calc R . .
H11C H 0.9607 -0.1332 -0.0147 0.143 Uiso 1 1 calc R . .
C117 C 0.9079(5) -0.0782(5) 0.2630(5) 0.072(2) Uani 1 1 d . . .
H11D H 0.9485 -0.0679 0.2890 0.108 Uiso 1 1 calc R . .
H11E H 0.8872 -0.1193 0.2805 0.108 Uiso 1 1 calc R . .
H11F H 0.8760 -0.0408 0.2669 0.108 Uiso 1 1 calc R . .
C118 C 0.9744(3) 0.0279(3) 0.1719(4) 0.0519(14) Uani 1 1 d . . .
H11G H 1.0189 0.0388 0.1526 0.062 Uiso 1 1 calc R . .
H11H H 0.9783 0.0307 0.2215 0.062 Uiso 1 1 calc R . .
C121 C 0.9238(3) 0.0800(3) 0.1482(3) 0.0440(12) Uani 1 1 d . . .
C122 C 0.8600(3) 0.0616(3) 0.1364(4) 0.0510(15) Uani 1 1 d . . .
H122 H 0.8468 0.0162 0.1432 0.061 Uiso 1 1 calc R . .
C123 C 0.9450(3) 0.1476(3) 0.1378(3) 0.0406(12) Uani 1 1 d . . .
C131 C 1.0311(3) 0.2349(3) 0.1395(3) 0.0485(14) Uani 1 1 d . . .
H131 H 1.0755 0.2491 0.1499 0.058 Uiso 1 1 calc R . .
C132 C 1.0119(3) 0.1699(3) 0.1525(3) 0.0455(13) Uani 1 1 d . . .
H132 H 1.0434 0.1393 0.1714 0.055 Uiso 1 1 calc R . .
P1 P 0.47397(11) 0.02603(11) 0.97397(11) 0.0655(9) Uiso 1 3 d SD . .
F1 F 0.5174(4) -0.0174(4) 1.0174(4) 0.208(10) Uiso 1 3 d SD A .
F2 F 0.4276(2) 0.0724(2) 0.9276(2) 0.086(3) Uiso 1 3 d SD A .
F3 F 0.5367(8) 0.0710(13) 0.9615(16) 0.086(7) Uiso 0.287(15) 1 d PDU A 1
F4 F 0.5220(16) 0.0867(9) 0.986(2) 0.096(8) Uiso 0.287(15) 1 d PDU A 1
F5 F 0.4899(16) 0.0943(6) 1.0120(13) 0.101(6) Uiso 0.380(15) 1 d PDU A 2
F6 F 0.4557(16) 0.0781(12) 1.0327(8) 0.117(7) Uiso 0.380(15) 1 d PDU A 2

loop_
_atom_site_aniso_label
_atom_site_aniso_U_11
_atom_site_aniso_U_22
_atom_site_aniso_U_33
_atom_site_aniso_U_23
_atom_site_aniso_U_13
_atom_site_aniso_U_12
Ag1 0.0606(4) 0.0606(4) 0.0606(4) 0.0018(2) 0.0018(2) 0.0018(2)
N111 0.050(3) 0.049(3) 0.060(3) 0.008(2) 0.002(2) 0.007(2)
N112 0.054(3) 0.050(3) 0.063(3) 0.001(2) -0.001(3) 0.009(2)
C113 0.074(5) 0.048(4) 0.076(5) 0.008(3) 0.001(4) 0.001(3)
C114 0.073(5) 0.049(4) 0.089(6) 0.009(4) 0.003(4) 0.001(4)
C115 0.051(4) 0.048(3) 0.068(4) 0.014(3) 0.003(3) 0.006(3)
C116 0.124(9) 0.065(5) 0.097(7) -0.015(5) -0.007(7) 0.002(6)
C117 0.079(5) 0.065(5) 0.073(5) 0.012(4) 0.012(4) 0.003(4)
C118 0.045(3) 0.046(3) 0.064(4) 0.007(3) -0.002(3) 0.006(3)
C121 0.039(3) 0.045(3) 0.049(3) 0.002(2) -0.004(2) 0.008(2)
C122 0.042(3) 0.041(3) 0.070(4) 0.010(3) 0.000(3) 0.005(3)
C123 0.039(3) 0.043(3) 0.040(3) -0.002(2) 0.001(2) -0.001(2)
C131 0.040(3) 0.056(3) 0.050(3) -0.004(3) 0.003(2) -0.004(3)
C132 0.043(3) 0.047(3) 0.047(3) -0.006(2) 0.002(2) -0.003(2)

loop_
_atom_type_symbol
_atom_type_description
_atom_type_scat_dispersion_real
_atom_type_scat_dispersion_imag
_atom_type_scat_source
C C 0.0033 0.0016 'International Tables Vol C Tables 4.2.6.8 and 6.1.1.4'
H H 0.0000 0.0000 'International Tables Vol C Tables 4.2.6.8 and 6.1.1.4'
N N 0.0061 0.0033 'International Tables Vol C Tables 4.2.6.8 and 6.1.1.4'
F F 0.0171 0.0103 'International Tables Vol C Tables 4.2.6.8 and 6.1.1.4'
P P 0.1023 0.0942 'International Tables Vol C Tables 4.2.6.8 and 6.1.1.4'
Ag Ag -0.8971 1.1015 'International Tables Vol C Tables 4.2.6.8 and 6.1.1.4'

loop_
_geom_angle_atom_site_label_1
_geom_angle_atom_site_label_2
_geom_angle_atom_site_label_3
_geom_angle
_geom_angle_site_symmetry_1
_geom_angle_site_symmetry_3
_geom_angle_publ_flag
N112 Ag1 N112 119.61(4) . 9_654 ?
N112 Ag1 N112 119.61(4) . 5_645 ?
N112 Ag1 N112 119.61(4) 9_654 5_645 ?
N112 N111 C115 112.6(6) . . ?
N112 N111 C118 118.2(6) . . ?
C115 N111 C118 129.0(6) . . ?
C113 N112 N111 105.3(6) . . ?
C113 N112 Ag1 126.5(6) . . ?
N111 N112 Ag1 127.8(4) . . ?
N112 C113 C114 108.7(8) . . ?
N112 C113 C116 121.5(8) . . ?
C114 C113 C116 129.8(8) . . ?
C115 C114 C113 107.1(7) . . ?
C115 C114 H114 126.4 . . ?
C113 C114 H114 126.4 . . ?
C114 C115 N111 106.3(7) . . ?
C114 C115 C117 130.7(7) . . ?
N111 C115 C117 123.0(7) . . ?
C113 C116 H11A 109.5 . . ?
C113 C116 H11B 109.5 . . ?
H11A C116 H11B 109.5 . . ?
C113 C116 H11C 109.5 . . ?
H11A C116 H11C 109.5 . . ?
H11B C116 H11C 109.5 . . ?
C115 C117 H11D 109.5 . . ?
C115 C117 H11E 109.5 . . ?
H11D C117 H11E 109.5 . . ?
C115 C117 H11F 109.5 . . ?
H11D C117 H11F 109.5 . . ?
H11E C117 H11F 109.5 . . ?
N111 C118 C121 113.6(6) . . ?
N111 C118 H11G 108.9 . . ?
C121 C118 H11G 108.9 . . ?
N111 C118 H11H 108.9 . . ?
C121 C118 H11H 108.9 . . ?
H11G C118 H11H 107.7 . . ?
C122 C121 C123 120.8(5) . . ?
C122 C121 C118 119.6(6) . . ?
C123 C121 C118 119.6(5) . . ?
C121 C122 C122 120.4(4) . 13_545 ?
C121 C122 H122 119.8 . . ?
C122 C122 H122 119.8 13_545 . ?
C121 C123 C123 118.7(3) . 13_545 ?
C121 C123 C132 122.4(5) . . ?
C123 C123 C132 118.9(4) 13_545 . ?
C132 C131 C131 120.4(4) . 13_545 ?
C132 C131 H131 119.8 . . ?
C131 C131 H131 119.8 13_545 . ?
C131 C132 C123 120.7(6) . . ?
C131 C132 H132 119.7 . . ?
C123 C132 H132 119.7 . . ?
F1 P1 F3 87.8(4) . 6_456 ?
F1 P1 F3 87.8(4) . . ?
F3 P1 F3 119.85(6) 6_456 . ?
F1 P1 F3 87.8(4) . 12_565 ?
F3 P1 F3 119.85(6) 6_456 12_565 ?
F3 P1 F3 119.85(6) . 12_565 ?
F1 P1 F4 90.4(4) . . ?
F3 P1 F4 143.7(14) 6_456 . ?
F3 P1 F4 23.9(14) . . ?
F3 P1 F4 96.2(14) 12_565 . ?
F1 P1 F4 90.4(4) . 6_456 ?
F3 P1 F4 23.9(14) 6_456 6_456 ?
F3 P1 F4 96.2(14) . 6_456 ?
F3 P1 F4 143.7(14) 12_565 6_456 ?
F4 P1 F4 119.996(19) . 6_456 ?
F1 P1 F4 90.4(4) . 12_565 ?
F3 P1 F4 96.2(14) 6_456 12_565 ?
F3 P1 F4 143.7(14) . 12_565 ?
F3 P1 F4 23.9(14) 12_565 12_565 ?
F4 P1 F4 119.996(9) . 12_565 ?
F4 P1 F4 119.996(17) 6_456 12_565 ?
F1 P1 F5 96.0(4) . . ?
F3 P1 F5 173.1(12) 6_456 . ?
F3 P1 F5 54.7(13) . . ?
F3 P1 F5 66.2(13) 12_565 . ?
F4 P1 F5 30.9(11) . . ?
F4 P1 F5 149.8(11) 6_456 . ?
F4 P1 F5 89.5(11) 12_565 . ?
F1 P1 F5 96.0(4) . 6_456 ?
F3 P1 F5 54.7(13) 6_456 6_456 ?
F3 P1 F5 66.2(13) . 6_456 ?
F3 P1 F5 173.1(12) 12_565 6_456 ?
F4 P1 F5 89.5(11) . 6_456 ?
F4 P1 F5 30.9(11) 6_456 6_456 ?
F4 P1 F5 149.8(11) 12_565 6_456 ?
F5 P1 F5 118.94(15) . 6_456 ?
F1 P1 F5 96.0(4) . 12_565 ?
F3 P1 F5 66.2(13) 6_456 12_565 ?
F3 P1 F5 173.1(12) . 12_565 ?
F3 P1 F5 54.7(13) 12_565 12_565 ?
F4 P1 F5 149.8(11) . 12_565 ?
F4 P1 F5 89.5(11) 6_456 12_565 ?
F4 P1 F5 30.9(11) 12_565 12_565 ?
F5 P1 F5 118.94(15) . 12_565 ?
F5 P1 F5 118.94(15) 6_456 12_565 ?
F1 P1 F2 180.0(5) . . ?
F3 P1 F2 92.2(4) 6_456 . ?
F3 P1 F2 92.2(4) . . ?
F3 P1 F2 92.2(4) 12_565 . ?
F4 P1 F2 89.6(4) . . ?
F4 P1 F2 89.6(4) 6_456 . ?
F4 P1 F2 89.6(4) 12_565 . ?
F5 P1 F2 84.0(4) . . ?
F5 P1 F2 84.0(4) 6_456 . ?
F5 P1 F2 84.0(4) 12_565 . ?
F1 P1 F6 94.8(5) . 12_565 ?
F3 P1 F6 35.1(11) 6_456 12_565 ?
F3 P1 F6 154.4(11) . 12_565 ?
F3 P1 F6 85.8(11) 12_565 12_565 ?
F4 P1 F6 174.6(7) . 12_565 ?
F4 P1 F6 58.3(16) 6_456 12_565 ?
F4 P1 F6 61.9(16) 12_565 12_565 ?
F5 P1 F6 149.5(12) . 12_565 ?
F5 P1 F6 88.2(12) 6_456 12_565 ?
F5 P1 F6 31.2(12) 12_565 12_565 ?
F2 P1 F6 85.2(5) . 12_565 ?
F4 F3 P1 78.1(15) . . ?
F3 F4 P1 78.0(15) . . ?
F6 F5 P1 75.4(11) . . ?
F5 F6 P1 73.3(11) . . ?

loop_
_geom_bond_atom_site_label_1
_geom_bond_atom_site_label_2
_geom_bond_distance
_geom_bond_site_symmetry_2
_geom_bond_publ_flag
Ag1 N112 2.244(6) . ?
Ag1 N112 2.244(6) 9_654 ?
Ag1 N112 2.244(6) 5_645 ?
N111 N112 1.348(9) . ?
N111 C115 1.351(9) . ?
N111 C118 1.448(9) . ?
N112 C113 1.336(10) . ?
C113 C114 1.425(12) . ?
C113 C116 1.500(14) . ?
C114 C115 1.333(11) . ?
C114 H114 0.9500 . ?
C115 C117 1.493(11) . ?
C116 H11A 0.9800 . ?
C116 H11B 0.9800 . ?
C116 H11C 0.9800 . ?
C117 H11D 0.9800 . ?
C117 H11E 0.9800 . ?
C117 H11F 0.9800 . ?
C118 C121 1.520(8) . ?
C118 H11G 0.9900 . ?
C118 H11H 0.9900 . ?
C121 C122 1.342(9) . ?
C121 C123 1.425(8) . ?
C122 C122 1.437(12) 13_545 ?
C122 H122 0.9500 . ?
C123 C123 1.426(12) 13_545 ?
C123 C132 1.433(8) . ?
C131 C132 1.373(9) . ?
C131 C131 1.421(13) 13_545 ?
C131 H131 0.9500 . ?
C132 H132 0.9500 . ?
P1 F1 1.497(14) . ?
P1 F3 1.556(12) 6_456 ?
P1 F3 1.556(12) . ?
P1 F3 1.556(12) 12_565 ?
P1 F4 1.557(12) . ?
P1 F4 1.557(12) 6_456 ?
P1 F4 1.557(12) 12_565 ?
P1 F5 1.587(11) . ?
P1 F5 1.587(11) 6_456 ?
P1 F5 1.587(11) 12_565 ?
P1 F2 1.598(9) . ?
P1 F6 1.603(12) 12_565 ?
F3 F4 0.64(4) . ?
F5 F6 0.86(3) . ?

loop_
_geom_torsion_atom_site_label_1
_geom_torsion_atom_site_label_2
_geom_torsion_atom_site_label_3
_geom_torsion_atom_site_label_4
_geom_torsion
_geom_torsion_site_symmetry_1
_geom_torsion_site_symmetry_2
_geom_torsion_site_symmetry_3
_geom_torsion_site_symmetry_4
_geom_torsion_publ_flag
C115 N111 N112 C113 -1.5(8) . . . . ?
C118 N111 N112 C113 -177.0(6) . . . . ?
C115 N111 N112 Ag1 171.5(4) . . . . ?
C118 N111 N112 Ag1 -4.1(8) . . . . ?
N112 Ag1 N112 C113 107.9(6) 9_654 . . . ?
N112 Ag1 N112 C113 -59.7(7) 5_645 . . . ?
N112 Ag1 N112 N111 -63.7(7) 9_654 . . . ?
N112 Ag1 N112 N111 128.8(5) 5_645 . . . ?
N111 N112 C113 C114 1.1(8) . . . . ?
Ag1 N112 C113 C114 -172.0(5) . . . . ?
N111 N112 C113 C116 -179.3(9) . . . . ?
Ag1 N112 C113 C116 7.6(12) . . . . ?
N112 C113 C114 C115 -0.5(9) . . . . ?
C116 C113 C114 C115 180.0(10) . . . . ?
C113 C114 C115 N111 -0.4(9) . . . . ?
C113 C114 C115 C117 179.2(8) . . . . ?
N112 N111 C115 C114 1.2(8) . . . . ?
C118 N111 C115 C114 176.2(7) . . . . ?
N112 N111 C115 C117 -178.5(7) . . . . ?
C118 N111 C115 C117 -3.5(11) . . . . ?
N112 N111 C118 C121 76.6(8) . . . . ?
C115 N111 C118 C121 -98.2(8) . . . . ?
N111 C118 C121 C122 24.1(9) . . . . ?
N111 C118 C121 C123 -154.9(6) . . . . ?
C123 C121 C122 C122 -0.7(13) . . . 13_545 ?
C118 C121 C122 C122 -179.7(8) . . . 13_545 ?
C122 C121 C123 C123 -2.2(11) . . . 13_545 ?
C118 C121 C123 C123 176.8(7) . . . 13_545 ?
C122 C121 C123 C132 177.4(6) . . . . ?
C118 C121 C123 C132 -3.6(9) . . . . ?
C131 C131 C132 C123 -0.7(11) 13_545 . . . ?
C121 C123 C132 C131 177.7(6) . . . . ?
C123 C123 C132 C131 -2.8(10) 13_545 . . . ?
F1 P1 F3 F4 -96.0(7) . . . . ?
F3 P1 F3 F4 177.9(8) 6_456 . . . ?
F3 P1 F3 F4 -9.9(12) 12_565 . . . ?
F4 P1 F3 F4 173.9(10) 6_456 . . . ?
F4 P1 F3 F4 -8.4(13) 12_565 . . . ?
F5 P1 F3 F4 2.9(7) . . . . ?
F5 P1 F3 F4 166.5(10) 6_456 . . . ?
F5 P1 F3 F4 27(8) 12_565 . . . ?
F2 P1 F3 F4 84.0(7) . . . . ?
F6 P1 F3 F4 167.7(16) 12_565 . . . ?
F1 P1 F4 F3 83.6(7) . . . . ?
F3 P1 F4 F3 -3.1(12) 6_456 . . . ?
F3 P1 F4 F3 171.4(10) 12_565 . . . ?
F4 P1 F4 F3 -7.0(11) 6_456 . . . ?
F4 P1 F4 F3 174.3(9) 12_565 . . . ?
F5 P1 F4 F3 -175.3(11) . . . . ?
F5 P1 F4 F3 -12.3(9) 6_456 . . . ?
F5 P1 F4 F3 -173.8(13) 12_565 . . . ?
F2 P1 F4 F3 -96.4(7) . . . . ?
F6 P1 F4 F3 -77(17) 12_565 . . . ?
F1 P1 F5 F6 -89.4(11) . . . . ?
F3 P1 F5 F6 148(7) 6_456 . . . ?
F3 P1 F5 F6 -172.4(13) . . . . ?
F3 P1 F5 F6 -4.5(11) 12_565 . . . ?
F4 P1 F5 F6 -170.0(17) . . . . ?
F4 P1 F5 F6 169.6(14) 6_456 . . . ?
F4 P1 F5 F6 0.9(12) 12_565 . . . ?
F5 P1 F5 F6 170.4(9) 6_456 . . . ?
F5 P1 F5 F6 10.8(16) 12_565 . . . ?
F2 P1 F5 F6 90.6(11) . . . . ?
F6 P1 F5 F6 20.6(15) 12_565 . . . ?
F1 P1 F6 F5 93.6(11) . . . . ?
F3 P1 F6 F5 -171.6(14) 6_456 . . . ?
F3 P1 F6 F5 6.3(11) . . . . ?
F3 P1 F6 F5 172.9(18) 12_565 . . . ?
F4 P1 F6 F5 5.8(10) . . . . ?
F4 P1 F6 F5 -106(17) 6_456 . . . ?
F4 P1 F6 F5 -178.9(14) 12_565 . . . ?
F5 P1 F6 F5 -16.6(17) 6_456 . . . ?
F5 P1 F6 F5 -170.5(14) 12_565 . . . ?
F2 P1 F6 F5 -86.4(11) . . . . ?
F6 P1 F6 F5 -168.2(8) 12_565 . . . ?
